data_4325253
loop_
_publ_author_name
'Ren\'e T. Boer\'e'
'Tracey L. Roemmele'
'Xin Yu'

_publ_contact_author_address
;
Department of Chemistry and Biochemistry
University of Lethbridge
Lethbridge, AB Canada
T1K 3M4
;
_publ_contact_author_email boere@uleth.ca
_publ_contact_author_fax +1-403-329-2057
_publ_contact_author_name 'R.T. Boer\'e'
_publ_contact_author_phone +1-403-329-2045
_publ_section_title
;
 Unsymmetrical 1\l3-1,2,4,6-Thiatriazinyls with Aryl and Trifluoromethyl
 Substituents: Synthesis, Crystal Structures, EPR Spectroscopy, and
 Voltammetry
;
_journal_name_full 'Inorganic Chemistry'
_journal_page_first 5123
_journal_page_last 5136
_journal_paper_doi 10.1021/ic2003996
_journal_volume 50
_journal_year 2011
_chemical_formula_moiety 'C9 H4 Cl F3 N3 S'
_chemical_formula_sum 'C9 H4 Cl F3 N3 S'
_chemical_formula_weight 278.66
_chemical_name_common '4-Cl/CF3 TTA dimer'
_chemical_name_systematic
; 
 3-(4-chlorophenyl)-5-(4-trifluoromethyl)-1-thia-2,4,6-triazinyl 
;
_space_group_IT_number 2
_symmetry_cell_setting triclinic
_symmetry_Int_Tables_number 2
_symmetry_space_group_name_Hall '-P 1'
_symmetry_space_group_name_H-M 'P -1'
_atom_sites_solution_hydrogens geom
_atom_sites_solution_primary direct
_atom_sites_solution_secondary difmap
_audit_creation_method SHELXL-97
_cell_angle_alpha 110.9450(10)
_cell_angle_beta 103.210(2)
_cell_angle_gamma 106.5720(10)
_cell_formula_units_Z 8
_cell_length_a 11.1851(15)
_cell_length_b 14.799(2)
_cell_length_c 14.806(2)
_cell_measurement_reflns_used 7575
_cell_measurement_temperature 173(2)
_cell_measurement_theta_max 25.54
_cell_measurement_theta_min 8.07
_cell_volume 2038.8(5)
_computing_cell_refinement 'SAINT-Plus (Bruker, 2006)'
_computing_data_collection 'APEX2 (Bruker, 2006)'
_computing_data_reduction SAINT-Plus
_computing_molecular_graphics 'Mercury (Macrae <i>et al.</i>, 2006)'
_computing_publication_material 'publCIF (Westrip, 2007)'
_computing_structure_refinement 'SHELXTL (Sheldrick, 2008)'
_computing_structure_solution 'SHELXS (Sheldrick, 2008)'
_diffrn_ambient_pressure 101
_diffrn_ambient_temperature 173(2)
_diffrn_measured_fraction_theta_full 0.994
_diffrn_measured_fraction_theta_max 0.918
_diffrn_measurement_device_type
;
Bruker ApexII CCD area-detector diffractometer
;
_diffrn_measurement_method 'phi and omega scans'
_diffrn_radiation_monochromator graphite
_diffrn_radiation_probe x-ray
_diffrn_radiation_type MoK\a
_diffrn_radiation_wavelength 0.71073
_diffrn_reflns_av_R_equivalents 0.0625
_diffrn_reflns_av_sigmaI/netI 0.0705
_diffrn_reflns_limit_h_max 14
_diffrn_reflns_limit_h_min -14
_diffrn_reflns_limit_k_max 19
_diffrn_reflns_limit_k_min -19
_diffrn_reflns_limit_l_max 19
_diffrn_reflns_limit_l_min -19
_diffrn_reflns_number 22885
_diffrn_reflns_theta_full 25.25
_diffrn_reflns_theta_max 28.49
_diffrn_reflns_theta_min 1.61
_diffrn_source 'fine-focus sealed tube'
_diffrn_source_type 'Bruker D8'
_exptl_absorpt_coefficient_mu 0.600
_exptl_absorpt_correction_T_max 0.7457
_exptl_absorpt_correction_T_min 0.5287
_exptl_absorpt_correction_type multi-scan
_exptl_absorpt_process_details
; 
SADABS (Bruker, 2006)
;
_exptl_crystal_colour purple
_exptl_crystal_density_diffrn 1.816
_exptl_crystal_description block
_exptl_crystal_F_000 1112
_exptl_crystal_recrystallization_method sublimation
_exptl_crystal_size_max 0.29
_exptl_crystal_size_mid 0.22
_exptl_crystal_size_min 0.14
_refine_diff_density_max 0.673
_refine_diff_density_min -0.570
_refine_diff_density_rms 0.069
_refine_ls_extinction_coef 0.0
_refine_ls_extinction_method none
_refine_ls_goodness_of_fit_ref 1.022
_refine_ls_hydrogen_treatment constr
_refine_ls_matrix_type full
_refine_ls_number_parameters 629
_refine_ls_number_reflns 9467
_refine_ls_number_restraints 0
_refine_ls_restrained_S_all 1.022
_refine_ls_R_factor_all 0.0825
_refine_ls_R_factor_gt 0.0426
_refine_ls_shift/su_max 0.000
_refine_ls_shift/su_mean 0.000
_refine_ls_structure_factor_coef Fsqd
_refine_ls_weighting_details 'calc w=1/[\s^2^(Fo^2^)+(0.0365P)^2^+0.8013P] where P=(Fo^2^+2Fc^2^)/3'
_refine_ls_weighting_scheme calc
_refine_ls_wR_factor_gt 0.0893
_refine_ls_wR_factor_ref 0.1054
_reflns_number_gt 6271
_reflns_number_total 9467
_reflns_threshold_expression >2sigma(I)
_cod_data_source_file ic2003996_si_001_11.cif
_cod_data_source_block 5d_4-Cl-C6H4C(CF3C)N3S
_cod_original_sg_symbol_Hall -P1
_cod_database_code 4325253

loop_
_symmetry_equiv_pos_as_xyz
'x, y, z'
'-x, -y, -z'

loop_
_atom_site_label
_atom_site_type_symbol
_atom_site_fract_x
_atom_site_fract_y
_atom_site_fract_z
_atom_site_U_iso_or_equiv
_atom_site_adp_type
_atom_site_occupancy
_atom_site_symmetry_multiplicity
_atom_site_calc_flag
_atom_site_refinement_flags
Cl10 Cl 0.61449(7) 0.74578(5) 0.52317(5) 0.03693(18) Uani 1 1 d .
S10 S 0.06561(7) 0.12766(5) 0.14861(5) 0.02794(16) Uani 1 1 d .
F10 F 0.30547(18) -0.01881(14) 0.02097(13) 0.0550(5) Uani 1 1 d .
F11 F 0.4066(3) 0.0329(2) 0.17930(16) 0.0983(10) Uani 1 1 d .
F12 F 0.4793(2) 0.12166(15) 0.10486(18) 0.0757(7) Uani 1 1 d .
N10 N 0.1583(2) 0.06780(16) 0.10609(16) 0.0271(5) Uani 1 1 d .
N11 N 0.3574(2) 0.23038(16) 0.20239(15) 0.0272(5) Uani 1 1 d .
N12 N 0.1619(2) 0.25006(16) 0.23201(15) 0.0262(5) Uani 1 1 d .
C10 C 0.2872(3) 0.12729(19) 0.14088(18) 0.0246(6) Uani 1 1 d .
C11 C 0.2904(3) 0.28574(19) 0.24499(17) 0.0227(6) Uani 1 1 d .
C12 C 0.3715(3) 0.0655(2) 0.1105(2) 0.0331(7) Uani 1 1 d .
C13 C 0.3710(3) 0.39935(19) 0.31574(17) 0.0215(5) Uani 1 1 d .
C14 C 0.3251(3) 0.45689(19) 0.38611(18) 0.0248(6) Uani 1 1 d .
H14 H 0.2439 0.4232 0.3902 0.030(8) Uiso 1 1 calc R
C15 C 0.3992(3) 0.5635(2) 0.44978(18) 0.0269(6) Uani 1 1 d .
H15 H 0.3685 0.6018 0.4970 0.036(8) Uiso 1 1 calc R
C16 C 0.5187(3) 0.61270(19) 0.44290(18) 0.0240(6) Uani 1 1 d .
C17 C 0.5652(3) 0.5572(2) 0.37233(19) 0.0260(6) Uani 1 1 d .
H17 H 0.6452 0.5917 0.3672 0.030(8) Uiso 1 1 calc R
C18 C 0.4916(3) 0.4501(2) 0.30955(18) 0.0248(6) Uani 1 1 d .
H18 H 0.5230 0.4118 0.2630 0.026(7) Uiso 1 1 calc R
Cl20 Cl 0.50227(8) 0.80383(5) 0.29039(6) 0.0425(2) Uani 1 1 d .
S20 S -0.00695(6) 0.17013(5) -0.01039(5) 0.02767(16) Uani 1 1 d .
F20 F 0.2195(2) 0.02682(14) -0.15723(19) 0.0802(8) Uani 1 1 d .
F21 F 0.3929(2) 0.16372(18) -0.07093(16) 0.0863(8) Uani 1 1 d .
F22 F 0.2561(3) 0.1470(2) -0.20269(16) 0.0854(8) Uani 1 1 d .
N20 N 0.0777(2) 0.11532(16) -0.07228(15) 0.0272(5) Uani 1 1 d .
N21 N 0.2607(2) 0.28469(15) -0.00454(16) 0.0263(5) Uani 1 1 d .
N22 N 0.0795(2) 0.29760(16) 0.05237(16) 0.0272(5) Uani 1 1 d .
C20 C 0.1947(3) 0.18016(19) -0.05961(18) 0.0235(6) Uani 1 1 d .
C21 C 0.1989(3) 0.33769(18) 0.04807(18) 0.0218(5) Uani 1 1 d .
C22 C 0.2666(3) 0.1277(2) -0.1228(2) 0.0288(6) Uani 1 1 d .
C23 C 0.2725(3) 0.45321(18) 0.10565(17) 0.0215(5) Uani 1 1 d .
C24 C 0.2277(3) 0.51374(19) 0.17568(19) 0.0264(6) Uani 1 1 d .
H24 H 0.1500 0.4808 0.1844 0.035(8) Uiso 1 1 calc R
C25 C 0.2978(3) 0.62145(19) 0.23159(19) 0.0285(6) Uani 1 1 d .
H25 H 0.2677 0.6615 0.2780 0.036(8) Uiso 1 1 calc R
C26 C 0.4128(3) 0.66951(19) 0.21826(19) 0.0266(6) Uani 1 1 d .
C27 C 0.4582(3) 0.61148(19) 0.14832(19) 0.0270(6) Uani 1 1 d .
H27 H 0.5350 0.6449 0.1388 0.035(8) Uiso 1 1 calc R
C28 C 0.3873(3) 0.50292(19) 0.09293(18) 0.0249(6) Uani 1 1 d .
H28 H 0.4176 0.4631 0.0466 0.035(8) Uiso 1 1 calc R
Cl30 Cl 0.27734(8) 0.74525(5) 1.02415(6) 0.03974(19) Uani 1 1 d .
S30 S 0.13269(7) 0.14480(5) 0.59572(5) 0.02516(15) Uani 1 1 d .
F30 F -0.26960(17) -0.01309(14) 0.57184(13) 0.0533(5) Uani 1 1 d .
F31 F -0.2353(2) 0.10078(14) 0.72207(17) 0.0706(7) Uani 1 1 d .
F32 F -0.15126(19) -0.01338(15) 0.70463(14) 0.0562(5) Uani 1 1 d .
N30 N -0.0071(2) 0.07247(16) 0.59811(16) 0.0273(5) Uani 1 1 d .
N31 N -0.0073(2) 0.22358(16) 0.73242(16) 0.0283(5) Uani 1 1 d .
N32 N 0.1824(2) 0.26691(16) 0.68207(15) 0.0249(5) Uani 1 1 d .
C30 C -0.0532(3) 0.12267(19) 0.66499(18) 0.0253(6) Uani 1 1 d .
C31 C 0.1079(3) 0.29093(19) 0.73722(17) 0.0221(6) Uani 1 1 d .
C32 C -0.1793(3) 0.0500(2) 0.6667(2) 0.0318(6) Uani 1 1 d .
C33 C 0.1539(3) 0.40294(18) 0.81204(17) 0.0207(5) Uani 1 1 d .
C34 C 0.2720(3) 0.47895(19) 0.82571(18) 0.0249(6) Uani 1 1 d .
H34 H 0.3254 0.4584 0.7898 0.024(7) Uiso 1 1 calc R
C35 C 0.3117(3) 0.5840(2) 0.89122(19) 0.0282(6) Uani 1 1 d .
H35 H 0.3914 0.6344 0.9001 0.030(7) Uiso 1 1 calc R
C36 C 0.2310(3) 0.61346(19) 0.94369(18) 0.0250(6) Uani 1 1 d .
C37 C 0.1145(3) 0.5395(2) 0.93247(18) 0.0265(6) Uani 1 1 d .
H37 H 0.0620 0.5604 0.9691 0.021(7) Uiso 1 1 calc R
C38 C 0.0754(3) 0.4341(2) 0.86676(18) 0.0258(6) Uani 1 1 d .
H38 H -0.0036 0.3838 0.8591 0.039(8) Uiso 1 1 calc R
Cl40 Cl 0.19767(7) 0.80437(5) 0.77997(5) 0.03744(18) Uani 1 1 d .
S40 S 0.02664(7) 0.17174(5) 0.43416(5) 0.02872(17) Uani 1 1 d .
F40 F -0.38342(19) 0.02691(14) 0.38925(17) 0.0695(6) Uani 1 1 d .
F41 F -0.39499(17) 0.17006(14) 0.39641(15) 0.0553(5) Uani 1 1 d .
F42 F -0.35070(19) 0.14977(16) 0.53375(15) 0.0607(5) Uani 1 1 d .
N40 N -0.1303(2) 0.11465(16) 0.41960(16) 0.0305(5) Uani 1 1 d .
N41 N -0.1266(2) 0.28240(16) 0.52718(16) 0.0281(5) Uani 1 1 d .
N42 N 0.0779(2) 0.29912(16) 0.49590(15) 0.0268(5) Uani 1 1 d .
C40 C -0.1812(3) 0.17832(19) 0.46617(19) 0.0270(6) Uani 1 1 d .
C41 C -0.0015(3) 0.33748(19) 0.53710(17) 0.0222(5) Uani 1 1 d .
C42 C -0.3291(3) 0.1292(2) 0.4458(2) 0.0377(7) Uani 1 1 d .
C43 C 0.0504(2) 0.45332(18) 0.59739(17) 0.0207(5) Uani 1 1 d .
C44 C 0.1674(3) 0.51983(19) 0.59952(18) 0.0245(6) Uani 1 1 d .
H44 H 0.2151 0.4912 0.5623 0.032(8) Uiso 1 1 calc R
C45 C 0.2146(3) 0.6279(2) 0.65580(19) 0.0276(6) Uani 1 1 d .
H45 H 0.2932 0.6722 0.6566 0.031(8) Uiso 1 1 calc R
C46 C 0.1427(3) 0.66921(19) 0.71113(18) 0.0244(6) Uani 1 1 d .
C47 C 0.0272(3) 0.6045(2) 0.71135(19) 0.0290(6) Uani 1 1 d .
H47 H -0.0191 0.6334 0.7500 0.035(8) Uiso 1 1 calc R
C48 C -0.0196(3) 0.4966(2) 0.65395(19) 0.0261(6) Uani 1 1 d .
H48 H -0.0985 0.4525 0.6531 0.044(9) Uiso 1 1 calc R

loop_
_atom_site_aniso_label
_atom_site_aniso_U_11
_atom_site_aniso_U_22
_atom_site_aniso_U_33
_atom_site_aniso_U_23
_atom_site_aniso_U_13
_atom_site_aniso_U_12
Cl10 0.0382(4) 0.0196(3) 0.0399(4) 0.0052(3) 0.0115(3) 0.0072(3)
S10 0.0285(4) 0.0175(3) 0.0338(4) 0.0067(3) 0.0150(3) 0.0076(3)
F10 0.0455(11) 0.0392(10) 0.0501(11) -0.0108(8) 0.0120(9) 0.0212(9)
F11 0.165(3) 0.152(2) 0.0644(14) 0.0689(16) 0.0579(15) 0.141(2)
F12 0.0418(12) 0.0419(12) 0.1242(19) 0.0082(12) 0.0458(12) 0.0172(10)
N10 0.0304(13) 0.0189(11) 0.0308(12) 0.0094(9) 0.0126(10) 0.0100(10)
N11 0.0277(13) 0.0244(11) 0.0252(11) 0.0065(9) 0.0091(10) 0.0115(10)
N12 0.0260(12) 0.0187(11) 0.0265(11) 0.0038(9) 0.0101(10) 0.0070(9)
C10 0.0317(15) 0.0227(13) 0.0198(12) 0.0092(10) 0.0084(11) 0.0129(12)
C11 0.0286(15) 0.0226(13) 0.0167(12) 0.0080(10) 0.0084(11) 0.0110(11)
C12 0.0343(17) 0.0322(15) 0.0278(14) 0.0073(12) 0.0071(13) 0.0184(13)
C13 0.0240(14) 0.0210(12) 0.0177(12) 0.0079(10) 0.0056(10) 0.0096(11)
C14 0.0254(15) 0.0236(13) 0.0229(13) 0.0080(11) 0.0089(11) 0.0099(11)
C15 0.0315(16) 0.0268(14) 0.0217(13) 0.0073(11) 0.0106(12) 0.0149(12)
C16 0.0278(15) 0.0209(13) 0.0205(12) 0.0085(10) 0.0053(11) 0.0102(11)
C17 0.0231(14) 0.0260(14) 0.0264(13) 0.0120(11) 0.0085(11) 0.0069(11)
C18 0.0250(14) 0.0260(13) 0.0191(12) 0.0066(11) 0.0075(11) 0.0099(11)
Cl20 0.0489(5) 0.0167(3) 0.0421(4) 0.0010(3) 0.0169(4) 0.0025(3)
S20 0.0215(3) 0.0174(3) 0.0326(4) 0.0044(3) 0.0044(3) 0.0058(3)
F20 0.1136(19) 0.0224(9) 0.1277(19) 0.0243(11) 0.0965(16) 0.0296(11)
F21 0.0412(13) 0.0869(16) 0.0736(14) -0.0219(12) 0.0052(11) 0.0370(12)
F22 0.147(2) 0.137(2) 0.0680(14) 0.0780(15) 0.0813(15) 0.112(2)
N20 0.0280(13) 0.0181(11) 0.0254(11) 0.0036(9) 0.0062(10) 0.0068(10)
N21 0.0311(13) 0.0160(10) 0.0285(11) 0.0063(9) 0.0116(10) 0.0093(9)
N22 0.0256(12) 0.0157(10) 0.0324(12) 0.0049(9) 0.0067(10) 0.0086(9)
C20 0.0302(15) 0.0196(12) 0.0196(12) 0.0091(10) 0.0059(11) 0.0108(11)
C21 0.0225(14) 0.0188(12) 0.0211(12) 0.0084(10) 0.0042(10) 0.0083(11)
C22 0.0365(17) 0.0220(13) 0.0276(14) 0.0100(11) 0.0125(12) 0.0124(12)
C23 0.0244(14) 0.0171(12) 0.0192(12) 0.0068(10) 0.0035(10) 0.0084(10)
C24 0.0273(15) 0.0219(13) 0.0270(14) 0.0087(11) 0.0092(11) 0.0095(11)
C25 0.0347(16) 0.0190(13) 0.0254(13) 0.0038(11) 0.0111(12) 0.0104(12)
C26 0.0304(15) 0.0173(12) 0.0248(13) 0.0066(10) 0.0059(12) 0.0070(11)
C27 0.0280(15) 0.0219(13) 0.0271(14) 0.0105(11) 0.0093(12) 0.0062(11)
C28 0.0298(15) 0.0212(13) 0.0229(13) 0.0091(11) 0.0091(11) 0.0111(11)
Cl30 0.0420(4) 0.0197(3) 0.0425(4) 0.0019(3) 0.0097(3) 0.0128(3)
S30 0.0289(4) 0.0200(3) 0.0219(3) 0.0042(3) 0.0086(3) 0.0111(3)
F30 0.0414(11) 0.0496(11) 0.0404(10) 0.0181(9) 0.0022(8) -0.0063(9)
F31 0.0624(14) 0.0334(10) 0.1023(16) 0.0072(11) 0.0596(13) 0.0081(10)
F32 0.0563(12) 0.0586(12) 0.0659(12) 0.0469(11) 0.0205(10) 0.0171(10)
N30 0.0302(13) 0.0197(11) 0.0267(11) 0.0062(9) 0.0103(10) 0.0086(10)
N31 0.0318(13) 0.0191(11) 0.0263(11) 0.0041(9) 0.0124(10) 0.0065(10)
N32 0.0272(12) 0.0210(11) 0.0191(10) 0.0030(9) 0.0065(9) 0.0093(9)
C30 0.0289(15) 0.0208(13) 0.0219(13) 0.0076(10) 0.0062(11) 0.0096(11)
C31 0.0248(14) 0.0211(13) 0.0167(12) 0.0071(10) 0.0033(11) 0.0094(11)
C32 0.0370(17) 0.0232(14) 0.0295(14) 0.0081(12) 0.0137(13) 0.0081(12)
C33 0.0268(14) 0.0193(12) 0.0152(11) 0.0070(10) 0.0066(10) 0.0104(11)
C34 0.0288(15) 0.0249(13) 0.0203(12) 0.0074(10) 0.0110(11) 0.0120(12)
C35 0.0268(15) 0.0244(14) 0.0261(14) 0.0085(11) 0.0064(12) 0.0070(12)
C36 0.0307(15) 0.0182(12) 0.0195(12) 0.0055(10) 0.0028(11) 0.0103(11)
C37 0.0324(16) 0.0263(14) 0.0222(13) 0.0081(11) 0.0117(12) 0.0165(12)
C38 0.0287(15) 0.0219(13) 0.0220(13) 0.0073(10) 0.0076(11) 0.0086(12)
Cl40 0.0394(4) 0.0172(3) 0.0422(4) 0.0043(3) 0.0092(3) 0.0099(3)
S40 0.0376(4) 0.0220(3) 0.0219(3) 0.0037(3) 0.0100(3) 0.0145(3)
F40 0.0407(11) 0.0216(9) 0.1025(16) 0.0008(10) 0.0110(11) 0.0016(8)
F41 0.0334(10) 0.0504(11) 0.0748(13) 0.0301(10) 0.0052(9) 0.0167(9)
F42 0.0461(12) 0.0618(13) 0.0617(13) 0.0232(10) 0.0267(10) 0.0061(10)
N40 0.0334(13) 0.0217(11) 0.0259(12) 0.0039(9) 0.0040(10) 0.0115(10)
N41 0.0273(13) 0.0177(11) 0.0310(12) 0.0051(9) 0.0079(10) 0.0078(10)
N42 0.0346(13) 0.0218(11) 0.0245(11) 0.0075(9) 0.0133(10) 0.0138(10)
C40 0.0310(15) 0.0196(13) 0.0248(13) 0.0082(11) 0.0048(11) 0.0096(11)
C41 0.0268(14) 0.0222(13) 0.0167(12) 0.0081(10) 0.0057(11) 0.0117(11)
C42 0.0325(17) 0.0223(14) 0.0446(18) 0.0080(13) 0.0061(14) 0.0082(13)
C43 0.0243(14) 0.0199(12) 0.0179(12) 0.0078(10) 0.0060(10) 0.0113(11)
C44 0.0301(15) 0.0252(13) 0.0229(13) 0.0112(11) 0.0122(11) 0.0151(12)
C45 0.0303(16) 0.0248(14) 0.0300(14) 0.0142(11) 0.0123(12) 0.0110(12)
C46 0.0291(15) 0.0203(13) 0.0210(12) 0.0081(10) 0.0046(11) 0.0115(11)
C47 0.0327(16) 0.0248(14) 0.0284(14) 0.0073(11) 0.0137(12) 0.0144(12)
C48 0.0239(15) 0.0224(13) 0.0280(14) 0.0077(11) 0.0096(11) 0.0088(11)

loop_
_atom_type_symbol
_atom_type_description
_atom_type_scat_dispersion_real
_atom_type_scat_dispersion_imag
_atom_type_scat_source
C C 0.0033 0.0016 'International Tables Vol C Tables 4.2.6.8 and 6.1.1.4'
H H 0.0000 0.0000 'International Tables Vol C Tables 4.2.6.8 and 6.1.1.4'
N N 0.0061 0.0033 'International Tables Vol C Tables 4.2.6.8 and 6.1.1.4'
F F 0.0171 0.0103 'International Tables Vol C Tables 4.2.6.8 and 6.1.1.4'
S S 0.1246 0.1234 'International Tables Vol C Tables 4.2.6.8 and 6.1.1.4'
Cl Cl 0.1484 0.1585 'International Tables Vol C Tables 4.2.6.8 and 6.1.1.4'

loop_
_exptl_crystal_face_index_h
_exptl_crystal_face_index_k
_exptl_crystal_face_index_l
_exptl_crystal_face_perp_dist
0.00 -2.00 1.00 0.0490
0.00 2.00 -1.00 0.1060
-2.00 1.00 1.00 0.0230
2.00 1.00 -2.00 0.1230
2.00 -1.00 -1.00 0.0900
1.00 0.00 -1.00 0.1080
-1.00 0.00 1.00 0.0100
-2.00 -1.00 1.00 0.0250
-2.00 -1.00 0.00 0.0280
-1.00 -2.00 -1.00 0.0320
0.00 -1.00 1.00 0.0270
0.00 1.00 -1.00 0.1360
0.00 2.00 1.00 0.0690

loop_
_geom_angle_atom_site_label_1
_geom_angle_atom_site_label_2
_geom_angle_atom_site_label_3
_geom_angle
N12 S10 N10 109.01(11)
C10 N10 S10 115.92(17)
C10 N11 C11 116.8(2)
C11 N12 S10 118.51(17)
N10 C10 N11 131.5(2)
N10 C10 C12 113.8(2)
N11 C10 C12 114.6(2)
N12 C11 N11 127.8(2)
N12 C11 C13 116.2(2)
N11 C11 C13 115.9(2)
F12 C12 F11 108.3(3)
F12 C12 F10 107.3(2)
F11 C12 F10 106.5(3)
F12 C12 C10 112.5(2)
F11 C12 C10 109.5(2)
F10 C12 C10 112.5(2)
C18 C13 C14 119.6(2)
C18 C13 C11 119.7(2)
C14 C13 C11 120.7(2)
C15 C14 C13 120.4(3)
C15 C14 H14 119.8
C13 C14 H14 119.8
C16 C15 C14 119.4(2)
C16 C15 H15 120.3
C14 C15 H15 120.3
C15 C16 C17 121.1(2)
C15 C16 Cl10 120.29(19)
C17 C16 Cl10 118.6(2)
C18 C17 C16 119.3(3)
C18 C17 H17 120.3
C16 C17 H17 120.3
C17 C18 C13 120.2(2)
C17 C18 H18 119.9
C13 C18 H18 119.9
N22 S20 N20 108.81(12)
C20 N20 S20 115.79(17)
C20 N21 C21 117.0(2)
C21 N22 S20 118.99(17)
N20 C20 N21 132.0(2)
N20 C20 C22 114.4(2)
N21 C20 C22 113.6(2)
N22 C21 N21 127.4(2)
N22 C21 C23 116.8(2)
N21 C21 C23 115.8(2)
F20 C22 F21 107.1(2)
F20 C22 F22 107.6(2)
F21 C22 F22 106.4(3)
F20 C22 C20 113.5(2)
F21 C22 C20 112.5(2)
F22 C22 C20 109.5(2)
C28 C23 C24 119.2(2)
C28 C23 C21 120.6(2)
C24 C23 C21 120.1(2)
C25 C24 C23 120.5(3)
C25 C24 H24 119.8
C23 C24 H24 119.8
C24 C25 C26 119.4(2)
C24 C25 H25 120.3
C26 C25 H25 120.3
C25 C26 C27 121.2(2)
C25 C26 Cl20 119.3(2)
C27 C26 Cl20 119.4(2)
C28 C27 C26 118.8(3)
C28 C27 H27 120.6
C26 C27 H27 120.6
C23 C28 C27 120.8(2)
C23 C28 H28 119.6
C27 C28 H28 119.6
N32 S30 N30 108.86(11)
C30 N30 S30 116.10(18)
C30 N31 C31 117.5(2)
C31 N32 S30 118.90(19)
N30 C30 N31 131.5(3)
N30 C30 C32 113.3(2)
N31 C30 C32 115.2(2)
N32 C31 N31 127.1(2)
N32 C31 C33 117.3(2)
N31 C31 C33 115.7(2)
F31 C32 F30 108.0(2)
F31 C32 F32 107.9(2)
F30 C32 F32 105.6(2)
F31 C32 C30 113.2(2)
F30 C32 C30 111.3(2)
F32 C32 C30 110.4(2)
C34 C33 C38 119.0(2)
C34 C33 C31 121.1(2)
C38 C33 C31 119.9(2)
C35 C34 C33 121.3(2)
C35 C34 H34 119.4
C33 C34 H34 119.4
C34 C35 C36 118.8(3)
C34 C35 H35 120.6
C36 C35 H35 120.6
C37 C36 C35 121.0(2)
C37 C36 Cl30 119.5(2)
C35 C36 Cl30 119.5(2)
C36 C37 C38 119.9(2)
C36 C37 H37 120.0
C38 C37 H37 120.0
C37 C38 C33 120.0(3)
C37 C38 H38 120.0
C33 C38 H38 120.0
N42 S40 N40 109.72(11)
C40 N40 S40 115.37(19)
C40 N41 C41 117.6(2)
C41 N42 S40 117.99(19)
N40 C40 N41 131.3(3)
N40 C40 C42 116.4(2)
N41 C40 C42 112.3(2)
N42 C41 N41 127.2(2)
N42 C41 C43 116.9(2)
N41 C41 C43 115.9(2)
F40 C42 F42 107.8(3)
F40 C42 F41 107.7(2)
F42 C42 F41 106.7(2)
F40 C42 C40 113.3(2)
F42 C42 C40 111.3(2)
F41 C42 C40 109.8(2)
C44 C43 C48 119.1(2)
C44 C43 C41 121.6(2)
C48 C43 C41 119.2(2)
C45 C44 C43 121.1(2)
C45 C44 H44 119.4
C43 C44 H44 119.4
C44 C45 C46 118.7(3)
C44 C45 H45 120.6
C46 C45 H45 120.6
C47 C46 C45 121.2(2)
C47 C46 Cl40 119.2(2)
C45 C46 Cl40 119.6(2)
C46 C47 C48 119.6(2)
C46 C47 H47 120.2
C48 C47 H47 120.2
C47 C48 C43 120.3(3)
C47 C48 H48 119.8
C43 C48 H48 119.8

loop_
_geom_bond_atom_site_label_1
_geom_bond_atom_site_label_2
_geom_bond_distance
Cl10 C16 1.726(3)
S10 N12 1.627(2)
S10 N10 1.637(2)
F10 C12 1.306(3)
F11 C12 1.304(3)
F12 C12 1.295(4)
N10 C10 1.316(3)
N11 C10 1.330(3)
N11 C11 1.353(3)
N12 C11 1.322(3)
C10 C12 1.522(4)
C11 C13 1.477(3)
C13 C18 1.385(4)
C13 C14 1.391(3)
C14 C15 1.378(3)
C14 H14 0.9300
C15 C16 1.374(4)
C15 H15 0.9300
C16 C17 1.384(4)
C17 C18 1.381(3)
C17 H17 0.9300
C18 H18 0.9300
Cl20 C26 1.718(3)
S20 N22 1.629(2)
S20 N20 1.643(2)
F20 C22 1.285(3)
F21 C22 1.285(3)
F22 C22 1.300(3)
N20 C20 1.308(3)
N21 C20 1.332(3)
N21 C21 1.349(3)
N22 C21 1.324(3)
C20 C22 1.519(4)
C21 C23 1.470(3)
C23 C28 1.377(4)
C23 C24 1.399(3)
C24 C25 1.374(3)
C24 H24 0.9300
C25 C26 1.376(4)
C25 H25 0.9300
C26 C27 1.387(4)
C27 C28 1.384(3)
C27 H27 0.9300
C28 H28 0.9300
Cl30 C36 1.724(2)
S30 N32 1.631(2)
S30 N30 1.640(2)
F30 C32 1.320(3)
F31 C32 1.301(3)
F32 C32 1.325(3)
N30 C30 1.313(3)
N31 C30 1.324(3)
N31 C31 1.355(3)
N32 C31 1.327(3)
C30 C32 1.522(4)
C31 C33 1.476(3)
C33 C34 1.385(4)
C33 C38 1.389(4)
C34 C35 1.373(3)
C34 H34 0.9300
C35 C36 1.383(4)
C35 H35 0.9300
C36 C37 1.371(4)
C37 C38 1.380(3)
C37 H37 0.9300
C38 H38 0.9300
Cl40 C46 1.724(2)
S40 N42 1.622(2)
S40 N40 1.641(2)
F40 C42 1.303(3)
F41 C42 1.330(3)
F42 C42 1.323(4)
N40 C40 1.308(3)
N41 C40 1.333(3)
N41 C41 1.348(3)
N42 C41 1.330(3)
C40 C42 1.511(4)
C41 C43 1.474(3)
C43 C44 1.380(3)
C43 C48 1.388(3)
C44 C45 1.376(3)
C44 H44 0.9300
C45 C46 1.384(4)
C45 H45 0.9300
C46 C47 1.372(4)
C47 C48 1.377(3)
C47 H47 0.9300
C48 H48 0.9300

loop_
_geom_torsion_atom_site_label_1
_geom_torsion_atom_site_label_2
_geom_torsion_atom_site_label_3
_geom_torsion_atom_site_label_4
_geom_torsion
N12 S10 N10 C10 -3.2(2)
N10 S10 N12 C11 6.9(2)
S10 N10 C10 N11 -3.2(4)
S10 N10 C10 C12 172.45(18)
C11 N11 C10 N10 5.9(4)
C11 N11 C10 C12 -169.7(2)
S10 N12 C11 N11 -5.4(4)
S10 N12 C11 C13 175.61(17)
C10 N11 C11 N12 -0.9(4)
C10 N11 C11 C13 178.1(2)
N10 C10 C12 F12 152.6(2)
N11 C10 C12 F12 -31.0(3)
N10 C10 C12 F11 -86.9(3)
N11 C10 C12 F11 89.5(3)
N10 C10 C12 F10 31.2(3)
N11 C10 C12 F10 -152.4(2)
N12 C11 C13 C18 -160.0(2)
N11 C11 C13 C18 20.9(3)
N12 C11 C13 C14 17.8(3)
N11 C11 C13 C14 -161.3(2)
C18 C13 C14 C15 -0.4(4)
C11 C13 C14 C15 -178.2(2)
C13 C14 C15 C16 0.3(4)
C14 C15 C16 C17 0.7(4)
C14 C15 C16 Cl10 -179.05(19)
C15 C16 C17 C18 -1.5(4)
Cl10 C16 C17 C18 178.24(18)
C16 C17 C18 C13 1.4(4)
C14 C13 C18 C17 -0.4(4)
C11 C13 C18 C17 177.4(2)
N22 S20 N20 C20 1.0(2)
N20 S20 N22 C21 -1.5(2)
S20 N20 C20 N21 0.4(4)
S20 N20 C20 C22 -176.61(17)
C21 N21 C20 N20 -1.4(4)
C21 N21 C20 C22 175.6(2)
S20 N22 C21 N21 0.7(3)
S20 N22 C21 C23 179.71(16)
C20 N21 C21 N22 0.7(4)
C20 N21 C21 C23 -178.3(2)
N20 C20 C22 F20 -16.9(3)
N21 C20 C22 F20 165.5(2)
N20 C20 C22 F21 -138.7(3)
N21 C20 C22 F21 43.7(3)
N20 C20 C22 F22 103.3(3)
N21 C20 C22 F22 -74.3(3)
N22 C21 C23 C28 -170.1(2)
N21 C21 C23 C28 9.0(3)
N22 C21 C23 C24 11.1(3)
N21 C21 C23 C24 -169.8(2)
C28 C23 C24 C25 -0.4(4)
C21 C23 C24 C25 178.5(2)
C23 C24 C25 C26 -0.1(4)
C24 C25 C26 C27 1.0(4)
C24 C25 C26 Cl20 -178.54(19)
C25 C26 C27 C28 -1.4(4)
Cl20 C26 C27 C28 178.11(19)
C24 C23 C28 C27 -0.1(3)
C21 C23 C28 C27 -178.9(2)
C26 C27 C28 C23 0.9(4)
N32 S30 N30 C30 0.5(2)
N30 S30 N32 C31 -1.5(2)
S30 N30 C30 N31 0.4(4)
S30 N30 C30 C32 -177.20(17)
C31 N31 C30 N30 -0.4(4)
C31 N31 C30 C32 177.2(2)
S30 N32 C31 N31 1.8(3)
S30 N32 C31 C33 -177.96(16)
C30 N31 C31 N32 -0.9(4)
C30 N31 C31 C33 178.9(2)
N30 C30 C32 F31 -171.1(2)
N31 C30 C32 F31 10.8(3)
N30 C30 C32 F30 -49.2(3)
N31 C30 C32 F30 132.7(2)
N30 C30 C32 F32 67.7(3)
N31 C30 C32 F32 -110.3(2)
N32 C31 C33 C34 -1.7(3)
N31 C31 C33 C34 178.5(2)
N32 C31 C33 C38 175.6(2)
N31 C31 C33 C38 -4.2(3)
C38 C33 C34 C35 -0.7(4)
C31 C33 C34 C35 176.6(2)
C33 C34 C35 C36 -0.3(4)
C34 C35 C36 C37 1.2(4)
C34 C35 C36 Cl30 -178.64(18)
C35 C36 C37 C38 -1.0(4)
Cl30 C36 C37 C38 178.81(18)
C36 C37 C38 C33 0.0(4)
C34 C33 C38 C37 0.8(3)
C31 C33 C38 C37 -176.5(2)
N42 S40 N40 C40 -5.5(2)
N40 S40 N42 C41 9.1(2)
S40 N40 C40 N41 -2.7(4)
S40 N40 C40 C42 174.50(19)
C41 N41 C40 N40 7.8(4)
C41 N41 C40 C42 -169.5(2)
S40 N42 C41 N41 -5.4(3)
S40 N42 C41 C43 176.95(16)
C40 N41 C41 N42 -3.1(4)
C40 N41 C41 C43 174.6(2)
N40 C40 C42 F40 4.6(4)
N41 C40 C42 F40 -177.7(2)
N40 C40 C42 F42 126.2(3)
N41 C40 C42 F42 -56.1(3)
N40 C40 C42 F41 -115.9(3)
N41 C40 C42 F41 61.8(3)
N42 C41 C43 C44 8.5(3)
N41 C41 C43 C44 -169.4(2)
N42 C41 C43 C48 -171.1(2)
N41 C41 C43 C48 11.0(3)
C48 C43 C44 C45 -0.6(3)
C41 C43 C44 C45 179.8(2)
C43 C44 C45 C46 0.3(4)
C44 C45 C46 C47 0.7(4)
C44 C45 C46 Cl40 -178.61(18)
C45 C46 C47 C48 -1.3(4)
Cl40 C46 C47 C48 178.00(19)
C46 C47 C48 C43 0.9(4)
C44 C43 C48 C47 0.0(4)
C41 C43 C48 C47 179.6(2)
